data_4001567
loop_
_publ_author_name
'Becht, Greg'
'Hwu, Shiou-Jyh'

_publ_section_title
;
 Hydrothermal Ion Exchange on Submillimeter-Size Single Crystals of a New
 Iron(III) Phosphate
;
_journal_issue 18
_journal_name_full 'Chemistry of Materials'
_journal_page_first 4221
_journal_paper_doi 10.1021/cm0607482
_journal_volume 18
_journal_year 2006
_chemical_formula_sum 'Cs10 Fe14 K8 O80 P20'
_chemical_formula_weight 4323.20
_chemical_name_systematic
; 
 ? 
;
_space_group_IT_number 14
_symmetry_space_group_name_Hall '-P 2ybc'
_symmetry_space_group_name_H-M 'P 1 21/c 1'
_atom_sites_solution_hydrogens geom
_atom_sites_solution_primary direct
_atom_sites_solution_secondary difmap
_audit_creation_method SHELXL-97
_cell_angle_alpha 90.00
_cell_angle_beta 110.45(3)
_cell_angle_gamma 90.00
_cell_formula_units_Z 1
_cell_length_a 13.898(3)
_cell_length_b 16.381(3)
_cell_length_c 9.835(2)
_cell_measurement_reflns_used 14044
_cell_measurement_temperature 293(2)
_cell_measurement_theta_max 26.0212
_cell_measurement_theta_min 2.2112
_cell_volume 2098.0(8)
_computing_structure_refinement 'SHELXL-97 (Sheldrick, 1997)'
_computing_structure_solution 'SHELXS-97 (Sheldrick, 1990)'
_diffrn_ambient_temperature 293(2)
_diffrn_measured_fraction_theta_full 0.994
_diffrn_measured_fraction_theta_max 0.994
_diffrn_measurement_device_type molybdenum
_diffrn_measurement_method dtprofit.ref
_diffrn_radiation_monochromator graphite
_diffrn_radiation_source 'fine-focus sealed tube'
_diffrn_radiation_type MoK\a
_diffrn_radiation_wavelength 0.71073
_diffrn_reflns_av_R_equivalents 0.0490
_diffrn_reflns_av_sigmaI/netI 0.0283
_diffrn_reflns_limit_h_max 17
_diffrn_reflns_limit_h_min -17
_diffrn_reflns_limit_k_max 20
_diffrn_reflns_limit_k_min -20
_diffrn_reflns_limit_l_max 11
_diffrn_reflns_limit_l_min -12
_diffrn_reflns_number 18369
_diffrn_reflns_theta_full 26.03
_diffrn_reflns_theta_max 26.03
_diffrn_reflns_theta_min 2.49
_exptl_absorpt_coefficient_mu 7.524
_exptl_absorpt_correction_T_max 0.7140
_exptl_absorpt_correction_T_min 0.2654
_exptl_absorpt_correction_type multi-scan
_exptl_crystal_colour amber
_exptl_crystal_density_diffrn 3.422
_exptl_crystal_density_method 'not measured'
_exptl_crystal_description prism
_exptl_crystal_F_000 2006
_exptl_crystal_size_max 0.24
_exptl_crystal_size_mid 0.05
_exptl_crystal_size_min 0.05
_refine_diff_density_max 5.5
_refine_diff_density_min -2.178
_refine_diff_density_rms 0.268
_refine_ls_extinction_method none
_refine_ls_goodness_of_fit_ref 0.984
_refine_ls_hydrogen_treatment none
_refine_ls_matrix_type full
_refine_ls_number_parameters 303
_refine_ls_number_reflns 4115
_refine_ls_number_restraints 0
_refine_ls_restrained_S_all 0.984
_refine_ls_R_factor_all 0.0538
_refine_ls_R_factor_gt 0.0518
_refine_ls_shift/su_max 0.050
_refine_ls_shift/su_mean 0.026
_refine_ls_structure_factor_coef Fsqd
_refine_ls_weighting_details 'calc w=1/[\s^2^(Fo^2^)+(0.0763P)^2^+55.1597P] where P=(Fo^2^+2Fc^2^)/3'
_refine_ls_weighting_scheme calc
_refine_ls_wR_factor_gt 0.1368
_refine_ls_wR_factor_ref 0.1382
_reflns_number_gt 3986
_reflns_number_total 4115
_reflns_threshold_expression >2sigma(I)
_cod_data_source_file cm0607482si20060330_094804.cif
_cod_data_source_block cd3006
_cod_original_cell_volume 2098.0(7)
_cod_original_sg_symbol_H-M P21/c
_cod_database_code 4001567

loop_
_symmetry_equiv_pos_as_xyz
'x, y, z'
'-x, y+1/2, -z+1/2'
'-x, -y, -z'
'x, -y-1/2, z-1/2'

loop_
_atom_site_label
_atom_site_type_symbol
_atom_site_fract_x
_atom_site_fract_y
_atom_site_fract_z
_atom_site_U_iso_or_equiv
_atom_site_adp_type
_atom_site_occupancy
_atom_site_symmetry_multiplicity
_atom_site_calc_flag
_atom_site_refinement_flags
K1 K 0.17985(14) 0.05766(12) 0.3945(2) 0.0196(4) Uani 1 1 d .
K2 K 0.43616(12) 0.08727(9) 0.85040(18) 0.0089(3) Uani 1 1 d .
Cs1 Cs 0.72454(5) 0.18224(4) 0.75802(6) 0.02542(19) Uani 1 1 d .
Cs2' Cs 0.14713(5) 0.21043(4) 0.02350(9) 0.0303(3) Uani 0.896(6) 1 d P
K2' K 0.14713(5) 0.21043(4) 0.02350(9) 0.0303(3) Uani 0.104(6) 1 d P
Cs3 Cs 0.0000 0.0000 0.0000 0.0235(3) Uani 0.856(7) 2 d SP
K3 K 0.0000 0.0000 0.0000 0.0235(3) Uani 0.144(7) 2 d SP
Fe1 Fe 0.91978(8) 0.13570(7) 0.50680(11) 0.0088(2) Uani 1 1 d .
Fe2 Fe 0.46590(9) 0.18795(7) 0.28191(12) 0.0124(3) Uani 1 1 d .
Fe3 Fe 0.5000 0.0000 0.5000 0.0077(3) Uani 1 2 d S
Fe4 Fe 0.22958(8) 0.95308(7) 0.85363(11) 0.0106(3) Uani 1 1 d .
P1 P 0.34381(15) 0.02488(13) 0.1654(2) 0.0124(4) Uani 1 1 d .
P2 P 0.07776(15) 0.04934(12) 0.6793(2) 0.0107(4) Uani 1 1 d .
P3 P 0.40548(16) 0.19140(12) 0.5163(2) 0.0123(4) Uani 1 1 d .
P4 P 0.67222(14) 0.09365(13) 0.3888(2) 0.0113(4) Uani 1 1 d .
P5 P 0.93076(15) 0.18739(12) 0.1948(2) 0.0112(4) Uani 1 1 d .
O1 O 0.9689(4) 0.0542(4) 0.6829(6) 0.0148(11) Uani 1 1 d .
O2 O 0.9152(5) 0.2014(4) 0.3419(6) 0.0170(12) Uani 1 1 d .
O3 O 0.9215(5) 0.2287(4) 0.6240(7) 0.0239(14) Uani 1 1 d .
O4 O 0.4583(4) 0.1177(3) 0.4694(6) 0.0120(11) Uani 1 1 d .
O5 O 0.6096(5) 0.1735(4) 0.3638(7) 0.0215(13) Uani 1 1 d .
O6 O 0.4823(5) 0.2739(4) 0.1590(7) 0.0227(13) Uani 1 1 d .
O7 O 0.6235(5) 0.0261(4) 0.4481(8) 0.0224(13) Uani 1 1 d .
O8 O 0.4214(5) 0.9790(4) 0.2910(6) 0.0181(12) Uani 1 1 d .
O9 O 0.8370(5) 0.1352(4) 0.0975(6) 0.0228(14) Uani 1 1 d .
O10 O 0.1613(4) 0.0600(4) 0.8317(6) 0.0181(12) Uani 1 1 d .
O11 O 0.0780(4) 0.1153(4) 0.5695(6) 0.0160(12) Uani 1 1 d .
O12 O 0.8916(4) 0.0362(3) 0.3613(6) 0.0145(11) Uani 1 1 d .
O13 O 0.7786(4) 0.1133(4) 0.4949(6) 0.0201(13) Uani 1 1 d .
O14 O 0.3998(6) 0.2514(4) 0.3891(7) 0.0283(15) Uani 1 1 d .
O15 O 0.3875(6) 0.1106(4) 0.1505(6) 0.0250(14) Uani 1 1 d .
O16 O 0.3420(5) 0.9777(4) 0.0274(6) 0.0206(13) Uani 1 1 d .
O17 O 0.6766(5) 0.0666(5) 0.2408(7) 0.0290(16) Uani 1 1 d .
O18 O 0.3062(5) 0.1714(4) 0.5320(9) 0.0302(16) Uani 1 1 d .
O19 O 0.0285(5) 0.1466(5) 0.2087(8) 0.0305(16) Uani 1 1 d .
O20 O 0.2394(5) 0.0300(5) 0.1730(7) 0.0314(16) Uani 1 1 d .

loop_
_atom_site_aniso_label
_atom_site_aniso_U_11
_atom_site_aniso_U_22
_atom_site_aniso_U_33
_atom_site_aniso_U_23
_atom_site_aniso_U_13
_atom_site_aniso_U_12
K1 0.0187(9) 0.0202(9) 0.0193(9) -0.0010(7) 0.0059(7) -0.0012(7)
K2 0.0148(8) 0.0000(6) 0.0194(8) -0.0007(6) 0.0157(6) -0.0021(5)
Cs1 0.0267(3) 0.0255(3) 0.0253(3) -0.0038(2) 0.0105(2) -0.0051(2)
Cs2' 0.0284(4) 0.0183(4) 0.0514(5) -0.0004(3) 0.0231(3) -0.0013(2)
K2' 0.0284(4) 0.0183(4) 0.0514(5) -0.0004(3) 0.0231(3) -0.0013(2)
Cs3 0.0261(5) 0.0291(5) 0.0170(5) -0.0041(3) 0.0098(4) -0.0051(4)
K3 0.0261(5) 0.0291(5) 0.0170(5) -0.0041(3) 0.0098(4) -0.0051(4)
Fe1 0.0084(5) 0.0099(5) 0.0072(5) -0.0002(4) 0.0016(4) 0.0003(4)
Fe2 0.0136(5) 0.0112(5) 0.0111(5) 0.0013(4) 0.0026(4) 0.0015(4)
Fe3 0.0077(7) 0.0084(7) 0.0056(7) -0.0001(5) 0.0006(5) 0.0002(5)
Fe4 0.0093(5) 0.0140(6) 0.0071(5) -0.0006(4) 0.0012(4) -0.0003(4)
P1 0.0118(9) 0.0157(10) 0.0069(9) -0.0011(7) -0.0002(7) -0.0012(7)
P2 0.0106(9) 0.0118(9) 0.0073(9) -0.0002(7) 0.0000(7) 0.0017(7)
P3 0.0127(9) 0.0122(9) 0.0124(9) -0.0010(7) 0.0049(7) 0.0020(7)
P4 0.0076(9) 0.0154(10) 0.0101(9) -0.0003(7) 0.0021(7) -0.0003(7)
P5 0.0124(9) 0.0118(9) 0.0089(9) 0.0023(7) 0.0031(7) -0.0010(7)
O1 0.012(3) 0.018(3) 0.013(3) 0.007(2) 0.003(2) 0.005(2)
O2 0.026(3) 0.015(3) 0.011(3) 0.004(2) 0.009(2) 0.002(2)
O3 0.038(4) 0.014(3) 0.019(3) -0.005(2) 0.010(3) 0.003(3)
O4 0.016(3) 0.008(3) 0.012(3) 0.001(2) 0.005(2) 0.003(2)
O5 0.016(3) 0.016(3) 0.032(4) 0.006(3) 0.008(3) 0.001(2)
O6 0.028(3) 0.018(3) 0.019(3) 0.010(2) 0.004(3) 0.001(3)
O7 0.016(3) 0.017(3) 0.039(4) 0.005(3) 0.016(3) 0.001(2)
O8 0.023(3) 0.015(3) 0.007(3) 0.000(2) -0.005(2) 0.002(2)
O9 0.024(3) 0.028(3) 0.010(3) 0.004(2) -0.002(2) -0.011(3)
O10 0.017(3) 0.018(3) 0.010(3) -0.005(2) -0.008(2) 0.003(2)
O11 0.013(3) 0.017(3) 0.015(3) 0.007(2) 0.002(2) 0.002(2)
O12 0.015(3) 0.011(3) 0.015(3) 0.000(2) 0.003(2) 0.004(2)
O13 0.011(3) 0.032(3) 0.014(3) -0.010(3) 0.000(2) -0.002(2)
O14 0.044(4) 0.022(3) 0.024(3) 0.012(3) 0.019(3) 0.022(3)
O15 0.040(4) 0.020(3) 0.009(3) -0.001(2) 0.001(3) -0.006(3)
O16 0.020(3) 0.025(3) 0.010(3) -0.006(2) -0.003(2) 0.003(2)
O17 0.015(3) 0.063(5) 0.009(3) -0.010(3) 0.005(2) 0.005(3)
O18 0.020(3) 0.030(4) 0.047(4) -0.011(3) 0.019(3) -0.005(3)
O19 0.024(3) 0.040(4) 0.033(4) 0.011(3) 0.017(3) 0.014(3)
O20 0.017(3) 0.054(5) 0.022(3) 0.001(3) 0.006(3) 0.002(3)

loop_
_atom_type_symbol
_atom_type_description
_atom_type_scat_dispersion_real
_atom_type_scat_dispersion_imag
_atom_type_scat_source
Cs Cs -0.3680 2.1192 'International Tables Vol C Tables 4.2.6.8 and 6.1.1.4'
Fe Fe 0.3463 0.8444 'International Tables Vol C Tables 4.2.6.8 and 6.1.1.4'
K K 0.2009 0.2494 'International Tables Vol C Tables 4.2.6.8 and 6.1.1.4'
O O 0.0106 0.0060 'International Tables Vol C Tables 4.2.6.8 and 6.1.1.4'
P P 0.1023 0.0942 'International Tables Vol C Tables 4.2.6.8 and 6.1.1.4'

loop_
_geom_angle_atom_site_label_1
_geom_angle_atom_site_label_2
_geom_angle_atom_site_label_3
_geom_angle
_geom_angle_site_symmetry_1
_geom_angle_site_symmetry_3
O3 Fe1 O2 93.0(3) . .
O3 Fe1 O13 89.2(3) . .
O2 Fe1 O13 108.4(3) . .
O3 Fe1 O11 99.2(3) . 1_655
O2 Fe1 O11 93.4(2) . 1_655
O13 Fe1 O11 156.2(3) . 1_655
O3 Fe1 O1 94.4(3) . .
O2 Fe1 O1 162.3(2) . .
O13 Fe1 O1 87.8(3) . .
O11 Fe1 O1 69.6(2) 1_655 .
O3 Fe1 O12 170.6(3) . .
O2 Fe1 O12 85.2(2) . .
O13 Fe1 O12 82.6(2) . .
O11 Fe1 O12 90.2(2) 1_655 .
O1 Fe1 O12 89.9(2) . .
O3 Fe1 P2 101.9(2) . 1_655
O2 Fe1 P2 127.5(2) . 1_655
O13 Fe1 P2 121.6(2) . 1_655
O11 Fe1 P2 34.96(16) 1_655 1_655
O1 Fe1 P2 34.93(16) . 1_655
O12 Fe1 P2 86.44(16) . 1_655
O15 Fe2 O5 119.0(3) . .
O15 Fe2 O6 103.4(3) . .
O5 Fe2 O6 91.2(3) . .
O15 Fe2 O14 118.1(3) . .
O5 Fe2 O14 118.0(3) . .
O6 Fe2 O14 97.6(3) . .
O15 Fe2 O4 92.2(2) . .
O5 Fe2 O4 86.0(2) . .
O6 Fe2 O4 163.5(3) . .
O14 Fe2 O4 69.7(2) . .
O15 Fe2 P3 108.9(2) . .
O5 Fe2 P3 103.6(2) . .
O6 Fe2 P3 131.2(2) . .
O14 Fe2 P3 34.54(19) . .
O4 Fe2 P3 35.16(14) . .
O8 Fe3 O8 180.000(1) 1_545 3_666
O8 Fe3 O7 91.0(3) 1_545 3_656
O8 Fe3 O7 89.0(3) 3_666 3_656
O8 Fe3 O7 89.0(3) 1_545 .
O8 Fe3 O7 91.0(3) 3_666 .
O7 Fe3 O7 180.00(12) 3_656 .
O8 Fe3 O4 90.8(2) 1_545 3_656
O8 Fe3 O4 89.2(2) 3_666 3_656
O7 Fe3 O4 89.1(2) 3_656 3_656
O7 Fe3 O4 90.9(2) . 3_656
O8 Fe3 O4 89.2(2) 1_545 .
O8 Fe3 O4 90.8(2) 3_666 .
O7 Fe3 O4 90.9(2) 3_656 .
O7 Fe3 O4 89.1(2) . .
O4 Fe3 O4 180.000(1) 3_656 .
O9 Fe4 O17 119.1(3) 3_666 3_666
O9 Fe4 O16 104.9(3) 3_666 1_556
O17 Fe4 O16 89.2(3) 3_666 1_556
O9 Fe4 O10 117.0(3) 3_666 1_565
O17 Fe4 O10 119.4(3) 3_666 1_565
O16 Fe4 O10 97.0(3) 1_556 1_565
O9 Fe4 O12 91.6(2) 3_666 3_666
O17 Fe4 O12 88.3(2) 3_666 3_666
O16 Fe4 O12 162.4(3) 1_556 3_666
O10 Fe4 O12 69.2(2) 1_565 3_666
O9 Fe4 P2 105.5(2) 3_666 1_565
O17 Fe4 P2 108.0(2) 3_666 1_565
O16 Fe4 P2 130.9(2) 1_556 1_565
O10 Fe4 P2 34.30(16) 1_565 1_565
O12 Fe4 P2 35.03(15) 3_666 1_565
O20 P1 O8 114.5(4) . 1_545
O20 P1 O16 110.8(4) . 1_545
O8 P1 O16 104.7(3) 1_545 1_545
O20 P1 O15 112.0(4) . .
O8 P1 O15 109.4(4) 1_545 .
O16 P1 O15 104.7(4) 1_545 .
O1 P2 O11 103.1(3) 1_455 .
O1 P2 O10 112.6(3) 1_455 .
O11 P2 O10 114.6(3) . .
O1 P2 O12 114.5(3) 1_455 3_656
O11 P2 O12 112.8(3) . 3_656
O10 P2 O12 99.8(3) . 3_656
O1 P2 Fe1 52.0(2) 1_455 1_455
O11 P2 Fe1 51.7(2) . 1_455
O10 P2 Fe1 136.6(2) . 1_455
O12 P2 Fe1 123.6(2) 3_656 1_455
O1 P2 Fe4 125.0(2) 1_455 1_545
O11 P2 Fe4 131.6(2) . 1_545
O10 P2 Fe4 45.6(2) . 1_545
O12 P2 Fe4 54.3(2) 3_656 1_545
Fe1 P2 Fe4 176.14(9) 1_455 1_545
O18 P3 O6 111.1(4) . 4_566
O18 P3 O4 114.2(4) . .
O6 P3 O4 107.8(3) 4_566 .
O18 P3 O14 115.7(4) . .
O6 P3 O14 108.7(4) 4_566 .
O4 P3 O14 98.4(3) . .
O18 P3 Fe2 131.4(3) . .
O6 P3 Fe2 117.3(3) 4_566 .
O4 P3 Fe2 54.4(2) . .
O14 P3 Fe2 44.1(2) . .
O7 P4 O13 110.5(4) . .
O7 P4 O5 112.1(3) . .
O13 P4 O5 106.8(4) . .
O7 P4 O17 108.9(4) . .
O13 P4 O17 111.1(3) . .
O5 P4 O17 107.4(4) . .
O19 P5 O3 112.2(4) 1_655 4_565
O19 P5 O2 113.8(4) 1_655 .
O3 P5 O2 106.0(3) 4_565 .
O19 P5 O9 110.5(4) 1_655 .
O3 P5 O9 106.9(4) 4_565 .
O2 P5 O9 107.0(3) . .
P2 O1 Fe1 93.1(3) 1_655 .
P5 O2 Fe1 136.6(4) . .
P5 O3 Fe1 167.8(5) 4_566 .
P3 O4 Fe3 147.0(3) . .
P3 O4 Fe2 90.5(3) . .
Fe3 O4 Fe2 122.1(3) . .
P4 O5 Fe2 128.9(4) . .
P3 O6 Fe2 130.2(4) 4_565 .
P4 O7 Fe3 142.4(4) . .
P1 O8 Fe3 136.8(4) 1_565 1_565
P5 O9 Fe4 130.1(4) . 3_666
P2 O10 Fe4 100.1(3) . 1_545
P2 O11 Fe1 93.4(3) . 1_455
P2 O12 Fe1 150.0(4) 3_656 .
P2 O12 Fe4 90.7(3) 3_656 3_666
Fe1 O12 Fe4 119.1(3) . 3_666
P4 O13 Fe1 142.8(4) . .
P3 O14 Fe2 101.4(3) . .
P1 O15 Fe2 134.4(4) . .
P1 O16 Fe4 130.1(4) 1_565 1_554
P4 O17 Fe4 141.3(4) . 3_666

loop_
_geom_bond_atom_site_label_1
_geom_bond_atom_site_label_2
_geom_bond_distance
_geom_bond_site_symmetry_2
Fe1 O3 1.905(6) .
Fe1 O2 1.929(6) .
Fe1 O13 1.958(6) .
Fe1 O11 2.093(6) 1_655
Fe1 O1 2.102(6) .
Fe1 O12 2.114(6) .
Fe1 P2 2.664(2) 1_655
Fe2 O15 1.865(6) .
Fe2 O5 1.889(6) .
Fe2 O6 1.920(6) .
Fe2 O14 1.927(7) .
Fe2 O4 2.207(5) .
Fe2 P3 2.715(2) .
Fe3 O8 1.992(5) 1_545
Fe3 O8 1.992(5) 3_666
Fe3 O7 2.000(6) 3_656
Fe3 O7 2.000(6) .
Fe3 O4 2.005(5) 3_656
Fe3 O4 2.005(5) .
Fe4 O9 1.868(6) 3_666
Fe4 O17 1.874(6) 3_666
Fe4 O16 1.913(6) 1_556
Fe4 O10 1.968(6) 1_565
Fe4 O12 2.202(6) 3_666
Fe4 P2 2.711(2) 1_565
P1 O20 1.482(7) .
P1 O8 1.524(6) 1_545
P1 O16 1.554(6) 1_545
P1 O15 1.557(7) .
P2 O1 1.528(6) 1_455
P2 O11 1.529(6) .
P2 O10 1.552(6) .
P2 O12 1.556(6) 3_656
P2 Fe1 2.664(2) 1_455
P2 Fe4 2.711(2) 1_545
P3 O18 1.479(7) .
P3 O6 1.545(6) 4_566
P3 O4 1.564(6) .
P3 O14 1.570(7) .
P4 O7 1.516(6) .
P4 O13 1.517(6) .
P4 O5 1.542(6) .
P4 O17 1.543(6) .
P5 O19 1.477(7) 1_655
P5 O3 1.526(6) 4_565
P5 O2 1.552(6) .
P5 O9 1.573(6) .
O1 P2 1.528(6) 1_655
O3 P5 1.526(6) 4_566
O6 P3 1.545(6) 4_565
O8 P1 1.524(6) 1_565
O8 Fe3 1.992(5) 1_565
O9 Fe4 1.868(6) 3_666
O10 Fe4 1.968(6) 1_545
O11 Fe1 2.093(6) 1_455
O12 P2 1.556(6) 3_656
O12 Fe4 2.202(6) 3_666
O16 P1 1.554(6) 1_565
O16 Fe4 1.913(6) 1_554
O17 Fe4 1.874(6) 3_666
O19 P5 1.477(7) 1_455
